data_2200532
loop_
_publ_author_name
'Li, Zhengkai'
'Zhou, Zhongyuan'

_publ_section_title
;
 <i>trans</i>-Tetrachlorobis(triphenylphosphine)osmium(IV)
;
_journal_issue 7
_journal_name_full 'Acta Crystallographica Section E'
_journal_page_first m291
_journal_page_last m292
_journal_paper_doi 10.1107/S1600536801008698
_journal_volume 57
_journal_year 2001
_chemical_formula_moiety 'C36 H30 Cl4 Os P2'
_chemical_formula_sum 'C36 H30 Cl4 Os P2'
_chemical_formula_weight 856.54
_chemical_name_systematic
;
trans-Tetrachloro-bis(triphenylphosphine)osmium(IV)
;
_space_group_IT_number 14
_symmetry_cell_setting monoclinic
_symmetry_space_group_name_Hall '-P 2yn'
_symmetry_space_group_name_H-M 'P 1 21/n 1'
_cell_angle_alpha 90
_cell_angle_beta 117.425(2)
_cell_angle_gamma 90
_cell_formula_units_Z 2
_cell_length_a 9.3364(9)
_cell_length_b 20.948(2)
_cell_length_c 9.6251(9)
_cell_measurement_reflns_used CCD
_cell_measurement_temperature 294(2)
_cell_measurement_theta_max 27.5
_cell_measurement_theta_min 1.0
_cell_volume 1670.9(3)
_computing_cell_refinement 'Bruker SMART'
_computing_data_collection 'Bruker SMART'
_computing_data_reduction 'Bruker SHELXTL'
_computing_molecular_graphics 'Bruker SHELXTL'
_computing_publication_material 'Bruker SHELXTL'
_computing_structure_refinement 'SHELXL-97 (Sheldrick, 1997)'
_computing_structure_solution 'SHELXS-97 (Sheldrick, 1997)'
_diffrn_ambient_temperature 294(2)
_diffrn_measured_fraction_theta_full .997
_diffrn_measured_fraction_theta_max .997
_diffrn_measurement_device_type 'Bruker CCD Area Detector'
_diffrn_measurement_method 'phi and omega scan'
_diffrn_radiation_monochromator graphite
_diffrn_radiation_source 'fine-focus sealed tube'
_diffrn_radiation_type MoK\a
_diffrn_radiation_wavelength .71073
_diffrn_reflns_av_R_equivalents .044
_diffrn_reflns_av_sigmaI/netI .046
_diffrn_reflns_limit_h_max 12
_diffrn_reflns_limit_h_min -6
_diffrn_reflns_limit_k_max 27
_diffrn_reflns_limit_k_min -25
_diffrn_reflns_limit_l_max 12
_diffrn_reflns_limit_l_min -12
_diffrn_reflns_number 11100
_diffrn_reflns_theta_full 27.6
_diffrn_reflns_theta_max 27.6
_diffrn_reflns_theta_min 1.9
_diffrn_standards_decay_% 0
_diffrn_standards_number 0
_exptl_absorpt_coefficient_mu 4.257
_exptl_absorpt_correction_T_max .676
_exptl_absorpt_correction_T_min .483
_exptl_absorpt_correction_type empirical
_exptl_absorpt_process_details '(SADABS; Sheldrick, 1996)'
_exptl_crystal_colour orange-red
_exptl_crystal_density_diffrn 1.702
_exptl_crystal_density_method 'not measured'
_exptl_crystal_description prism
_exptl_crystal_F_000 840
_exptl_crystal_size_max .20
_exptl_crystal_size_mid .16
_exptl_crystal_size_min .10
_refine_diff_density_max .98
_refine_diff_density_min -.60
_refine_ls_extinction_method none
_refine_ls_goodness_of_fit_ref .98
_refine_ls_hydrogen_treatment mixed
_refine_ls_matrix_type full
_refine_ls_number_parameters 194
_refine_ls_number_reflns 3844
_refine_ls_number_restraints 0
_refine_ls_restrained_S_all .98
_refine_ls_R_factor_all .046
_refine_ls_R_factor_gt .032
_refine_ls_shift/su_max <0.001
_refine_ls_shift/su_mean .000
_refine_ls_structure_factor_coef Fsqd
_refine_ls_weighting_details 'calc w=1/[\s^2^(Fo^2^)+(0.0409P)^2^] where P=(Fo^2^+2Fc^2^)/3'
_refine_ls_weighting_scheme calc
_refine_ls_wR_factor_ref .078
_reflns_number_gt 2867
_reflns_number_total 3844
_reflns_threshold_expression I>2\s(I)
_cod_data_source_file tk6024.cif
_cod_data_source_block I
_cod_depositor_comments
;
The following automatic conversions were performed:
'_symmetry_cell_setting' value 'Monoclinic' changed to 'monoclinic'
according to '/home/saulius/struct/CIF-dictionaries/cif_core.dic'
dictionary named 'cif_core.dic' version 2.4.1 from 2010-06-29.

Automatic conversion script
Id: cif_fix_enum 1527 2010-12-29 10:47:43Z saulius 

The following automatic conversions were performed:

'_symmetry_cell_setting' value 'Monoclinic' changed to 'monoclinic'
according to /home/saulius/struct/CIF-dictionaries/cif_core.dic
dictionary named 'cif_core.dic' version 2.4.1 from 2010-06-29.

Automatic conversion script
Id: cif_fix_values 1715 2011-07-08 13:25:40Z adriana 
;
_cod_original_sg_symbol_H-M 'P 21/n'
_cod_database_code 2200532
_cod_database_fobs_code 2200532

loop_
_symmetry_equiv_pos_as_xyz
'x, y, z'
'-x+1/2, y+1/2, -z+1/2'
'-x, -y, -z'
'x-1/2, -y-1/2, z-1/2'

loop_
_atom_site_label
_atom_site_fract_x
_atom_site_fract_y
_atom_site_fract_z
_atom_site_U_iso_or_equiv
_atom_site_adp_type
_atom_site_calc_flag
_atom_site_refinement_flags
_atom_site_occupancy
_atom_site_disorder_assembly
_atom_site_disorder_group
_atom_site_type_symbol
Os1 .0000 .5000 .0000 .02692(8) Uani d S 1 . . Os
Cl1 -.02973(14) .52136(6) -.24674(13) .0406(3) Uani d . 1 . . Cl
Cl2 .23832(14) .55820(6) .11330(14) .0459(3) Uani d . 1 . . Cl
P1 .16725(13) .40280(5) .02986(12) .0292(2) Uani d . 1 . . P
C1 .3804(5) .4102(2) .1714(5) .0343(9) Uani d . 1 . . C
C2 .5065(6) .3981(3) .1369(6) .0509(12) Uani d . 1 . . C
H2A .4798 .3867 .0331 .042 Uiso d . 1 . . H
C3 .6625(7) .4013(3) .2523(8) .0691(17) Uani d . 1 . . C
H3A .7317 .3842 .2281 .062 Uiso d . 1 . . H
C4 .6988(6) .4155(3) .4024(7) .0661(17) Uani d . 1 . . C
H4A .8052 .4218 .4886 .081 Uiso d . 1 . . H
C5 .5765(6) .4273(3) .4389(6) .0650(16) Uani d . 1 . . C
H5A .5996 .4369 .5414 .078 Uiso calc R 1 . . H
C6 .4184(6) .4251(3) .3236(6) .0555(14) Uani d . 1 . . C
H6A .3359 .4339 .3493 .067 Uiso calc R 1 . . H
C7 .1138(5) .32993(19) .0984(5) .0350(10) Uani d . 1 . . C
C8 -.0207(6) .3227(2) .1166(7) .0556(14) Uani d . 1 . . C
H8A -.0932 .3564 .0923 .067 Uiso calc R 1 . . H
C9 -.0518(8) .2658(3) .1709(8) .0722(18) Uani d . 1 . . C
H9A -.1450 .2623 .1826 .087 Uiso calc R 1 . . H
C10 .0460(7) .2166(3) .2065(8) .0685(17) Uani d . 1 . . C
H10A .0247 .1792 .2459 .082 Uiso calc R 1 . . H
C11 .1791(8) .2218(3) .1842(9) .0893(19) Uani d . 1 . . C
H11A .2588 .1883 .2088 .105 Uiso d . 1 . . H
C12 .2146(7) .2783(3) .1329(8) .0730(15) Uani d . 1 . . C
H12A .3101 .2831 .1071 .091 Uiso d . 1 . . H
C13 .1654(5) .3819(2) -.1535(5) .0331(9) Uani d . 1 . . C
C14 .0885(6) .3280(2) -.2372(6) .0487(12) Uani d . 1 . . C
H14A .0412 .2996 -.1963 .058 Uiso calc R 1 . . H
C15 .0816(7) .3160(3) -.3819(6) .0635(15) Uani d . 1 . . C
H15A .0293 .2796 -.4373 .076 Uiso calc R 1 . . H
C16 .1505(7) .3570(3) -.4435(6) .0644(16) Uani d . 1 . . C
H16A .1449 .3486 -.5408 .077 Uiso calc R 1 . . H
C17 .2274(8) .4103(3) -.3629(6) .0604(16) Uani d . 1 . . C
H17A .2790 .4386 -.3868 .071 Uiso d . 1 . . H
C18 .2355(6) .4237(2) -.2182(6) .0483(12) Uani d . 1 . . C
H18A .2875 .4605 -.1644 .058 Uiso calc R 1 . . H

loop_
_atom_site_aniso_label
_atom_site_aniso_U_11
_atom_site_aniso_U_22
_atom_site_aniso_U_33
_atom_site_aniso_U_12
_atom_site_aniso_U_13
_atom_site_aniso_U_23
Os1 .02432(12) .02939(13) .02396(12) -.00038(10) .00847(9) .00007(9)
Cl1 .0425(6) .0490(6) .0307(6) .0083(5) .0172(5) .0058(5)
Cl2 .0336(6) .0444(7) .0474(7) -.0097(5) .0081(5) -.0006(5)
P1 .0265(5) .0317(6) .0287(5) .0011(4) .0121(4) .0014(4)
C1 .025(2) .036(2) .038(2) -.0007(18) .0118(19) .0014(18)
C2 .034(3) .071(3) .048(3) -.004(2) .018(2) -.007(2)
C3 .035(3) .094(5) .080(4) .006(3) .027(3) -.001(4)
C4 .031(3) .074(4) .069(4) .005(3) .001(3) -.012(3)
C5 .044(3) .097(5) .036(3) .013(3) .003(2) -.007(3)
C6 .032(3) .086(4) .038(3) .015(3) .007(2) .002(3)
C7 .032(2) .033(2) .038(2) -.0003(19) .015(2) .0032(18)
C8 .048(3) .041(3) .087(4) .003(2) .039(3) .010(3)
C9 .065(4) .051(3) .118(6) -.002(3) .056(4) .016(3)
C10 .056(4) .051(3) .097(5) -.003(3) .034(4) .025(3)
C11 .065(4) .074(5) .107(5) .010(3) .021(4) .049(4)
C12 .049(3) .073(4) .093(3) .012(3) .028(3) .040(3)
C13 .030(2) .040(2) .028(2) .0116(18) .0121(18) .0027(18)
C14 .041(3) .056(3) .049(3) .004(2) .021(2) -.004(2)
C15 .055(4) .075(4) .050(3) .007(3) .015(3) -.020(3)
C16 .069(4) .090(5) .035(3) .024(3) .025(3) .004(3)
C17 .076(4) .069(4) .051(3) .024(3) .042(3) .020(3)
C18 .062(3) .045(3) .046(3) .015(2) .033(3) .008(2)

loop_
_atom_type_symbol
_atom_type_description
_atom_type_scat_dispersion_real
_atom_type_scat_dispersion_imag
_atom_type_scat_source
C C .0033 .0016 'International Tables Vol C Tables 4.2.6.8 and 6.1.1.4'
H H .0000 .0000 'International Tables Vol C Tables 4.2.6.8 and 6.1.1.4'
P P .1023 .0942 'International Tables Vol C Tables 4.2.6.8 and 6.1.1.4'
Cl Cl .1484 .1585 'International Tables Vol C Tables 4.2.6.8 and 6.1.1.4'
Os Os -1.2165 7.6030 'International Tables Vol C Tables 4.2.6.8 and 6.1.1.4'

loop_
_geom_angle_atom_site_label_1
_geom_angle_atom_site_label_2
_geom_angle_atom_site_label_3
_geom_angle_site_symmetry_1
_geom_angle_site_symmetry_3
_geom_angle
Cl1 Os1 Cl1 3_565 . 180.00(6)
Cl1 Os1 Cl2 3_565 3_565 90.95(4)
Cl1 Os1 Cl2 . 3_565 89.05(4)
Cl1 Os1 Cl2 3_565 . 89.05(4)
Cl1 Os1 Cl2 . . 90.95(4)
Cl2 Os1 Cl2 3_565 . 180.00(5)
Cl1 Os1 P1 3_565 3_565 92.81(4)
Cl1 Os1 P1 . 3_565 87.19(4)
Cl2 Os1 P1 3_565 3_565 87.76(4)
Cl2 Os1 P1 . 3_565 92.24(4)
Cl1 Os1 P1 3_565 . 87.19(4)
Cl1 Os1 P1 . . 92.81(4)
Cl2 Os1 P1 3_565 . 92.24(4)
Cl2 Os1 P1 . . 87.76(4)
P1 Os1 P1 3_565 . 180.0
C13 P1 C7 . . 105.6(2)
C13 P1 C1 . . 105.37(19)
C7 P1 C1 . . 100.8(2)
C13 P1 Os1 . . 111.06(13)
C7 P1 Os1 . . 117.60(14)
C1 P1 Os1 . . 115.10(14)
C6 C1 C2 . . 117.8(4)
C6 C1 P1 . . 118.1(3)
C2 C1 P1 . . 124.0(3)
C3 C2 C1 . . 120.1(5)
C4 C3 C2 . . 121.7(5)
C3 C4 C5 . . 119.1(5)
C4 C5 C6 . . 120.0(5)
C1 C6 C5 . . 121.3(5)
C8 C7 C12 . . 117.1(4)
C8 C7 P1 . . 124.4(3)
C12 C7 P1 . . 118.5(4)
C7 C8 C9 . . 120.9(5)
C10 C9 C8 . . 122.2(5)
C9 C10 C11 . . 118.1(5)
C10 C11 C12 . . 120.9(6)
C7 C12 C11 . . 120.8(5)
C14 C13 C18 . . 118.4(4)
C14 C13 P1 . . 122.3(3)
C18 C13 P1 . . 119.1(3)
C13 C14 C15 . . 120.4(5)
C16 C15 C14 . . 120.7(5)
C17 C16 C15 . . 120.0(5)
C16 C17 C18 . . 120.7(5)
C17 C18 C13 . . 119.9(5)

loop_
_geom_bond_atom_site_label_1
_geom_bond_atom_site_label_2
_geom_bond_site_symmetry_2
_geom_bond_distance
_geom_bond_publ_flag
Os1 Cl1 3_565 2.3044(11) ?
Os1 Cl1 . 2.3044(11) ?
Os1 Cl2 3_565 2.3220(11) ?
Os1 Cl2 . 2.3220(11) ?
Os1 P1 3_565 2.5007(11) ?
Os1 P1 . 2.5007(11) ?
P1 C13 . 1.811(4) ?
P1 C7 . 1.822(4) ?
P1 C1 . 1.829(4) ?
C1 C6 . 1.375(6) ?
C1 C2 . 1.385(6) ?
C2 C3 . 1.367(7) ?
C3 C4 . 1.356(8) ?
C4 C5 . 1.363(7) ?
C5 C6 . 1.380(7) ?
C7 C8 . 1.354(6) ?
C7 C12 . 1.370(7) ?
C8 C9 . 1.385(7) ?
C9 C10 . 1.314(8) ?
C10 C11 . 1.359(8) ?
C11 C12 . 1.381(8) ?
C13 C14 . 1.380(6) ?
C13 C18 . 1.400(6) ?
C14 C15 . 1.387(7) ?
C15 C16 . 1.362(8) ?
C16 C17 . 1.360(8) ?
C17 C18 . 1.388(7) ?
